data_2243959
loop_
_publ_author_name
'Tokuda, Makoto'
'Yubuta, Kunio'
'Shishido, Toetsu'
'Sugiyama, Kazumasa'

_publ_section_title
;
 Redetermination of the crystal structures of rare-earth trirhodium
 diboride <i>RE</i>Rh~3~B~2~ (<i>RE</i> = Pr, Nd and Sm) from
 single-crystal X-ray data
;
_journal_coeditor_code WM5627
_journal_issue 1
_journal_name_full 'Acta Crystallographica Section E'
_journal_page_first
;
;
_journal_paper_doi 10.1107/S2056989021013311
_journal_volume 78
_journal_year 2022
_chemical_compound_source 'synthesised by authors, see text'
_chemical_formula_iupac 'Nd Rh3 B2'
_chemical_formula_moiety 'Nd Rh3 B2'
_chemical_formula_sum 'B2 Nd Rh3'
_chemical_formula_weight 474.59
_chemical_name_systematic
;
Neodymium trirhodium diboride
;
_space_group_crystal_system hexagonal
_space_group_IT_number 191
_space_group_name_Hall '-P 6 2'
_space_group_name_H-M_alt 'P 6/m m m'
_cell_angle_alpha 90
_cell_angle_beta 90
_cell_angle_gamma 120
_cell_formula_units_Z 1
_cell_length_a 5.4527(2)
_cell_length_b 5.4527(2)
_cell_length_c 3.11066(13)
_cell_measurement_reflns_used 729
_cell_measurement_temperature 293(2)
_cell_measurement_theta_max 40.6520
_cell_measurement_theta_min 4.3110
_cell_volume 80.095(5)
_computing_cell_refinement
;
CrysAlisPro (Rigaku OD, 2021)
;
_computing_data_collection
;
CrysAlisPro (Rigaku OD, 2021)
;
_computing_data_reduction
;
CrysAlisPro (Rigaku OD, 2021)
;
_computing_molecular_graphics
;
<i>VESTA</i> (Momma & Izumi, 2011)
;
_computing_publication_material
;
publCIF (Westrip, 2010)
;
_computing_structure_refinement
;
SHELXL (Sheldrick, 2015b)
;
_computing_structure_solution
;
SHELXT (Sheldrick, 2015a)
;
_diffrn_ambient_temperature 298(2)
_diffrn_detector 'Hybrid Pixel Array Detector'
_diffrn_detector_area_resol_mean 10.0000
_diffrn_measured_fraction_theta_full 1.000
_diffrn_measured_fraction_theta_max 1.000
_diffrn_measurement_device 'four-circle diffractometer'
_diffrn_measurement_device_type 'XtaLAB Synergy, Dualflex, HyPix'
_diffrn_measurement_method '\w scans'
_diffrn_radiation_monochromator mirror
_diffrn_radiation_type MoK\a
_diffrn_radiation_wavelength 0.71073
_diffrn_reflns_av_R_equivalents 0.0101
_diffrn_reflns_av_unetI/netI 0.0058
_diffrn_reflns_limit_h_max 8
_diffrn_reflns_limit_h_min -9
_diffrn_reflns_limit_k_max 9
_diffrn_reflns_limit_k_min -7
_diffrn_reflns_limit_l_max 5
_diffrn_reflns_limit_l_min -3
_diffrn_reflns_number 827
_diffrn_reflns_theta_full 25.242
_diffrn_reflns_theta_max 40.216
_diffrn_reflns_theta_min 4.316
_diffrn_source 'micro-focus sealed X-ray tube'
_exptl_absorpt_coefficient_mu 30.573
_exptl_absorpt_correction_T_max 0.611
_exptl_absorpt_correction_T_min 0.424
_exptl_absorpt_correction_type numerical
_exptl_absorpt_process_details
;
(CrysAlisPro; Rigaku OD, 2021)
;
_exptl_crystal_colour metallic
_exptl_crystal_density_diffrn 9.839
_exptl_crystal_description block
_exptl_crystal_F_000 205
_exptl_crystal_size_max 0.049
_exptl_crystal_size_mid 0.045
_exptl_crystal_size_min 0.023
_refine_diff_density_max 0.974
_refine_diff_density_min -2.464
_refine_ls_extinction_method none
_refine_ls_goodness_of_fit_ref 1.147
_refine_ls_hydrogen_treatment undef
_refine_ls_matrix_type full
_refine_ls_number_parameters 8
_refine_ls_number_reflns 131
_refine_ls_number_restraints 0
_refine_ls_restrained_S_all 1.147
_refine_ls_R_factor_all 0.0125
_refine_ls_R_factor_gt 0.0121
_refine_ls_shift/su_max 0.000
_refine_ls_shift/su_mean 0.000
_refine_ls_structure_factor_coef Fsqd
_refine_ls_weighting_details 'w=1/[\s^2^(Fo^2^)+(0.0220P)^2^] where P=(Fo^2^+2Fc^2^)/3'
_refine_ls_weighting_scheme calc
_refine_ls_wR_factor_gt 0.0314
_refine_ls_wR_factor_ref 0.0315
_reflns_number_gt 130
_reflns_number_total 131
_reflns_threshold_expression 'I > 2\s(I)'
_cod_data_source_file wm5627sup1.cif
_cod_data_source_block II
_cod_original_cell_volume 80.096(8)
_cod_original_formula_sum 'Nd Rh3 B2'
_cod_database_code 2243959
_shelx_space_group_comment
;
The symmetry employed for this shelxl refinement is uniquely defined
by the following loop, which should always be used as a source of
symmetry information in preference to the above space-group names.
They are only intended as comments.
;

loop_
_space_group_symop_operation_xyz
'x, y, z'
'-y, x-y, z'
'-x+y, -x, z'
'-x, -y, z'
'y, -x+y, z'
'x-y, x, z'
'y, x, -z'
'x-y, -y, -z'
'-x, -x+y, -z'
'-y, -x, -z'
'-x+y, y, -z'
'x, x-y, -z'
'-x, -y, -z'
'y, -x+y, -z'
'x-y, x, -z'
'x, y, -z'
'-y, x-y, -z'
'-x+y, -x, -z'
'-y, -x, z'
'-x+y, y, z'
'x, x-y, z'
'y, x, z'
'x-y, -y, z'
'-x, -x+y, z'

loop_
_atom_site_type_symbol
_atom_site_label
_atom_site_fract_x
_atom_site_fract_y
_atom_site_fract_z
_atom_site_U_iso_or_equiv
_atom_site_adp_type
_atom_site_calc_flag
_atom_site_occupancy
_atom_site_disorder_assembly
_atom_site_disorder_group
Nd Nd1 0.000000 0.000000 0.000000 0.00818(9) Uani d 1 . .
Rh Rh1 0.500000 0.000000 0.500000 0.00674(8) Uani d 1 . .
B B1 0.333333 0.666667 0.000000 0.0093(6) Uani d 1 . .

loop_
_atom_site_aniso_label
_atom_site_aniso_U_11
_atom_site_aniso_U_22
_atom_site_aniso_U_33
_atom_site_aniso_U_12
_atom_site_aniso_U_13
_atom_site_aniso_U_23
Nd1 0.00896(10) 0.00896(10) 0.00662(12) 0.00448(5) 0.000 0.000
Rh1 0.00492(9) 0.00390(11) 0.01104(12) 0.00195(5) 0.000 0.000
B1 0.0100(9) 0.0100(9) 0.0079(12) 0.0050(4) 0.000 0.000

loop_
_atom_type_symbol
_atom_type_description
_atom_type_scat_dispersion_real
_atom_type_scat_dispersion_imag
_atom_type_scat_source
B B 0.0013 0.0007 'International Tables Vol C Tables 4.2.6.8 and 6.1.1.4'
Rh Rh -1.1178 0.9187 'International Tables Vol C Tables 4.2.6.8 and 6.1.1.4'
Nd Nd -0.1943 3.0179 'International Tables Vol C Tables 4.2.6.8 and 6.1.1.4'

loop_
_geom_angle_atom_site_label_1
_geom_angle_atom_site_label_2
_geom_angle_atom_site_label_3
_geom_angle_site_symmetry_1
_geom_angle_site_symmetry_3
_geom_angle
_geom_angle_publ_flag
Nd1 Nd1 Nd1 1_556 1_554 180.0 ?
Nd1 Nd1 Rh1 1_556 3_665 60.2960(10) ?
Nd1 Nd1 Rh1 1_554 3_665 119.7040(10) ?
Nd1 Nd1 Rh1 1_556 3_554 119.7040(10) ?
Nd1 Nd1 Rh1 1_554 3_554 60.2960(10) ?
Rh1 Nd1 Rh1 3_665 3_554 180.0 ?
Nd1 Nd1 Rh1 1_556 2 60.2960(10) ?
Nd1 Nd1 Rh1 1_554 2 119.7040(10) ?
Rh1 Nd1 Rh1 3_665 2 51.4810(10) ?
Rh1 Nd1 Rh1 3_554 2 128.5190(10) ?
Nd1 Nd1 Rh1 1_556 2_544 119.7040(10) ?
Nd1 Nd1 Rh1 1_554 2_544 60.2960(10) ?
Rh1 Nd1 Rh1 3_665 2_544 128.5190(10) ?
Rh1 Nd1 Rh1 3_554 2_544 51.4810(10) ?
Rh1 Nd1 Rh1 2 2_544 180.0 ?
Nd1 Nd1 Rh1 1_556 . 60.2960(10) ?
Nd1 Nd1 Rh1 1_554 . 119.7040(10) ?
Rh1 Nd1 Rh1 3_665 . 51.4810(10) ?
Rh1 Nd1 Rh1 3_554 . 128.5190(10) ?
Rh1 Nd1 Rh1 2 . 97.568(2) ?
Rh1 Nd1 Rh1 2_544 . 82.432(2) ?
Nd1 Nd1 Rh1 1_556 1_454 119.7040(10) ?
Nd1 Nd1 Rh1 1_554 1_454 60.2960(10) ?
Rh1 Nd1 Rh1 3_665 1_454 128.5190(10) ?
Rh1 Nd1 Rh1 3_554 1_454 51.4810(10) ?
Rh1 Nd1 Rh1 2 1_454 82.432(2) ?
Rh1 Nd1 Rh1 2_544 1_454 97.568(2) ?
Rh1 Nd1 Rh1 . 1_454 180.0 ?
Nd1 Nd1 Rh1 1_556 3 60.296(2) ?
Nd1 Nd1 Rh1 1_554 3 119.704(2) ?
Rh1 Nd1 Rh1 3_665 3 120.592(3) ?
Rh1 Nd1 Rh1 3_554 3 59.408(3) ?
Rh1 Nd1 Rh1 2 3 97.568(2) ?
Rh1 Nd1 Rh1 2_544 3 82.432(2) ?
Rh1 Nd1 Rh1 . 3 97.568(2) ?
Rh1 Nd1 Rh1 1_454 3 82.432(2) ?
Nd1 Nd1 Rh1 1_556 3_664 119.704(2) ?
Nd1 Nd1 Rh1 1_554 3_664 60.296(2) ?
Rh1 Nd1 Rh1 3_665 3_664 59.408(3) ?
Rh1 Nd1 Rh1 3_554 3_664 120.592(3) ?
Rh1 Nd1 Rh1 2 3_664 82.432(2) ?
Rh1 Nd1 Rh1 2_544 3_664 97.568(2) ?
Rh1 Nd1 Rh1 . 3_664 82.432(2) ?
Rh1 Nd1 Rh1 1_454 3_664 97.568(2) ?
Rh1 Nd1 Rh1 3 3_664 180.0 ?
Nd1 Nd1 Rh1 1_556 1_455 60.2960(10) ?
Nd1 Nd1 Rh1 1_554 1_455 119.7040(10) ?
Rh1 Nd1 Rh1 3_665 1_455 97.568(3) ?
Rh1 Nd1 Rh1 3_554 1_455 82.432(3) ?
Rh1 Nd1 Rh1 2 1_455 51.4810(10) ?
Rh1 Nd1 Rh1 2_544 1_455 128.5190(10) ?
Rh1 Nd1 Rh1 . 1_455 120.592(3) ?
Rh1 Nd1 Rh1 1_454 1_455 59.408(3) ?
Rh1 Nd1 Rh1 3 1_455 51.4810(10) ?
Rh1 Nd1 Rh1 3_664 1_455 128.5190(10) ?
Nd1 Nd1 Rh1 1_556 1_554 119.7040(10) ?
Nd1 Nd1 Rh1 1_554 1_554 60.2960(10) ?
Rh1 Nd1 Rh1 3_665 1_554 82.432(3) ?
Rh1 Nd1 Rh1 3_554 1_554 97.568(3) ?
Rh1 Nd1 Rh1 2 1_554 128.5190(10) ?
Rh1 Nd1 Rh1 2_544 1_554 51.4810(10) ?
Rh1 Nd1 Rh1 . 1_554 59.408(3) ?
Rh1 Nd1 Rh1 1_454 1_554 120.592(3) ?
Rh1 Nd1 Rh1 3 1_554 128.5190(10) ?
Rh1 Nd1 Rh1 3_664 1_554 51.4810(10) ?
Rh1 Nd1 Rh1 1_455 1_554 180.0 ?
B1 Rh1 B1 13_666 1_545 180.0 ?
B1 Rh1 B1 13_666 13_665 89.314(4) ?
B1 Rh1 B1 1_545 13_665 90.686(4) ?
B1 Rh1 B1 13_666 1_546 90.686(4) ?
B1 Rh1 B1 1_545 1_546 89.314(4) ?
B1 Rh1 B1 13_665 1_546 180.0 ?
B1 Rh1 Rh1 13_666 2_655 51.9740(10) ?
B1 Rh1 Rh1 1_545 2_655 128.0260(10) ?
B1 Rh1 Rh1 13_665 2_655 51.9740(10) ?
B1 Rh1 Rh1 1_546 2_655 128.0260(10) ?
B1 Rh1 Rh1 13_666 2_545 128.0260(10) ?
B1 Rh1 Rh1 1_545 2_545 51.9740(10) ?
B1 Rh1 Rh1 13_665 2_545 128.026(2) ?
B1 Rh1 Rh1 1_546 2_545 51.9740(10) ?
Rh1 Rh1 Rh1 2_655 2_545 180.0 ?
B1 Rh1 Rh1 13_666 3_665 51.9730(10) ?
B1 Rh1 Rh1 1_545 3_665 128.0270(10) ?
B1 Rh1 Rh1 13_665 3_665 51.9730(10) ?
B1 Rh1 Rh1 1_546 3_665 128.0270(10) ?
Rh1 Rh1 Rh1 2_655 3_665 60.0 ?
Rh1 Rh1 Rh1 2_545 3_665 120.0 ?
B1 Rh1 Rh1 13_666 3_655 128.027(2) ?
B1 Rh1 Rh1 1_545 3_655 51.9730(10) ?
B1 Rh1 Rh1 13_665 3_655 128.0270(10) ?
B1 Rh1 Rh1 1_546 3_655 51.9730(10) ?
Rh1 Rh1 Rh1 2_655 3_655 120.0 ?
Rh1 Rh1 Rh1 2_545 3_655 60.0 ?
Rh1 Rh1 Rh1 3_665 3_655 180.0 ?
B1 Rh1 Rh1 13_666 1_556 45.343(2) ?
B1 Rh1 Rh1 1_545 1_556 134.6570(10) ?
B1 Rh1 Rh1 13_665 1_556 134.657(2) ?
B1 Rh1 Rh1 1_546 1_556 45.343(2) ?
Rh1 Rh1 Rh1 2_655 1_556 90.0 ?
Rh1 Rh1 Rh1 2_545 1_556 90.0 ?
Rh1 Rh1 Rh1 3_665 1_556 90.0 ?
Rh1 Rh1 Rh1 3_655 1_556 90.0 ?
B1 Rh1 Rh1 13_666 1_554 134.657(2) ?
B1 Rh1 Rh1 1_545 1_554 45.343(2) ?
B1 Rh1 Rh1 13_665 1_554 45.343(2) ?
B1 Rh1 Rh1 1_546 1_554 134.657(2) ?
Rh1 Rh1 Rh1 2_655 1_554 90.0 ?
Rh1 Rh1 Rh1 2_545 1_554 90.0 ?
Rh1 Rh1 Rh1 3_665 1_554 90.0 ?
Rh1 Rh1 Rh1 3_655 1_554 90.0 ?
Rh1 Rh1 Rh1 1_556 1_554 180.0 ?
B1 Rh1 Nd1 13_666 . 110.381(2) ?
B1 Rh1 Nd1 1_545 . 69.619(2) ?
B1 Rh1 Nd1 13_665 . 69.617(2) ?
B1 Rh1 Nd1 1_546 . 110.383(2) ?
Rh1 Rh1 Nd1 2_655 . 115.7 ?
Rh1 Rh1 Nd1 2_545 . 64.3 ?
Rh1 Rh1 Nd1 3_665 . 64.2590(10) ?
Rh1 Rh1 Nd1 3_655 . 115.7410(10) ?
Rh1 Rh1 Nd1 1_556 . 119.7040(10) ?
Rh1 Rh1 Nd1 1_554 . 60.2960(10) ?
B1 Rh1 Nd1 13_666 1_656 69.619(2) ?
B1 Rh1 Nd1 1_545 1_656 110.381(2) ?
B1 Rh1 Nd1 13_665 1_656 110.383(2) ?
B1 Rh1 Nd1 1_546 1_656 69.617(2) ?
Rh1 Rh1 Nd1 2_655 1_656 64.3 ?
Rh1 Rh1 Nd1 2_545 1_656 115.7 ?
Rh1 Rh1 Nd1 3_665 1_656 115.7410(10) ?
Rh1 Rh1 Nd1 3_655 1_656 64.2590(10) ?
Rh1 Rh1 Nd1 1_556 1_656 60.2960(10) ?
Rh1 Rh1 Nd1 1_554 1_656 119.7040(10) ?
Nd1 Rh1 Nd1 . 1_656 180.0 ?
Rh1 B1 Rh1 2_554 1_565 138.3320(10) ?
Rh1 B1 Rh1 2_554 2 89.314(4) ?
Rh1 B1 Rh1 1_565 2 76.053(3) ?
Rh1 B1 Rh1 2_554 1_564 76.053(3) ?
Rh1 B1 Rh1 1_565 1_564 89.314(4) ?
Rh1 B1 Rh1 2 1_564 138.3320(10) ?
Rh1 B1 Rh1 2_554 3_665 138.3320(10) ?
Rh1 B1 Rh1 1_565 3_665 76.053(2) ?
Rh1 B1 Rh1 2 3_665 76.053(3) ?
Rh1 B1 Rh1 1_564 3_665 138.3320(10) ?
Rh1 B1 Rh1 2_554 3_664 76.053(3) ?
Rh1 B1 Rh1 1_565 3_664 138.3320(10) ?
Rh1 B1 Rh1 2 3_664 138.332(2) ?
Rh1 B1 Rh1 1_564 3_664 76.053(3) ?
Rh1 B1 Rh1 3_665 3_664 89.314(4) ?

loop_
_geom_bond_atom_site_label_1
_geom_bond_atom_site_label_2
_geom_bond_site_symmetry_2
_geom_bond_distance
_geom_bond_publ_flag
Nd1 Nd1 1_556 3.11066(13) ?
Nd1 Nd1 1_554 3.11066(13) ?
Nd1 Rh1 3_665 3.13881(11) ?
Nd1 Rh1 3_554 3.13881(11) ?
Nd1 Rh1 2 3.13880(11) ?
Nd1 Rh1 2_544 3.13880(11) ?
Nd1 Rh1 . 3.13880(11) ?
Nd1 Rh1 1_454 3.13880(11) ?
Nd1 Rh1 3 3.13880(11) ?
Nd1 Rh1 3_664 3.13880(11) ?
Nd1 Rh1 1_455 3.13880(11) ?
Nd1 Rh1 1_554 3.13880(11) ?
Rh1 B1 13_666 2.21287(7) ?
Rh1 B1 1_545 2.21287(6) ?
Rh1 B1 13_665 2.21287(7) ?
Rh1 B1 1_546 2.21287(7) ?
Rh1 Rh1 2_655 2.72636(12) ?
Rh1 Rh1 2_545 2.72636(12) ?
Rh1 Rh1 3_665 2.72636(12) ?
Rh1 Rh1 3_655 2.72636(12) ?
Rh1 Rh1 1_556 3.11066(13) ?
Rh1 Rh1 1_554 3.11066(13) ?

_cod_database_fobs_code 2243959
